data_4113719
loop_
_publ_author_name
'Subrayashastry Aravinda'
'Narayanaswamy Shamala'
'Chittaranjan Das'
'Arumugam Sriranjini'
'Isabella L. Karle'
'Padmanabhan Balaram'

_publ_section_title
;
 Aromatic-Aromatic Interactions in Crystal Structures of Helical Peptide
 Scaffolds Containing Projecting Phenylalanine Residues
;
_journal_name_full 'Journal of the American Chemical Society'
_journal_page_first 5308
_journal_page_last 5315
_journal_paper_doi 10.1021/ja0341283
_journal_volume 125
_journal_year 2003
_chemical_formula_moiety '2(C47 H70 N8 O11) * 4 H2O '
_chemical_formula_sum 'C47 H70 N8 O13'
_chemical_formula_weight 955.11
_chemical_name_common Boc-Aib-Ala-Phe-Aib-Phe-Ala-Val-Aib-OMe
_chemical_name_systematic
; 
 t-Butoxycarbonyl-(alpha-aminoisobutyryl)-alanyl-phenylalanyl-
 (alpha-aminoisobutyryl)-phenylalanyl-alanyl-valyl-(alpha-aminoisobutyryl)-
 methyl ester tetrahydrate
;
_space_group_IT_number 1
_symmetry_cell_setting triclinic
_symmetry_space_group_name_Hall 'P 1'
_symmetry_space_group_name_H-M 'P 1'
_atom_sites_solution_hydrogens geom
_atom_sites_solution_primary direct
_atom_sites_solution_secondary difmap
_audit_creation_method SHELXL-97
_cell_angle_alpha 116.405(5)
_cell_angle_beta 95.535(7)
_cell_angle_gamma 93.164(6)
_cell_formula_units_Z 2
_cell_length_a 10.802(3)
_cell_length_b 16.361(5)
_cell_length_c 17.853(6)
_cell_measurement_temperature 293(2)
_cell_volume 2795.8(15)
_computing_structure_refinement 'SHELXL-97 (Sheldrick, 1997)'
_computing_structure_solution 'SHELXS-97 (Sheldrick, 1990)'
_diffrn_ambient_temperature 293(2)
_diffrn_measured_fraction_theta_full .900
_diffrn_measured_fraction_theta_max .900
_diffrn_radiation_monochromator graphite
_diffrn_radiation_source 'fine-focus sealed tube'
_diffrn_radiation_type MoK\a
_diffrn_radiation_wavelength 0.71073
_diffrn_reflns_av_R_equivalents 0.1059
_diffrn_reflns_av_sigmaI/netI 0.2646
_diffrn_reflns_limit_h_max 13
_diffrn_reflns_limit_h_min -13
_diffrn_reflns_limit_k_max 20
_diffrn_reflns_limit_k_min -20
_diffrn_reflns_limit_l_max 21
_diffrn_reflns_limit_l_min -22
_diffrn_reflns_number 29202
_diffrn_reflns_theta_full 26.91
_diffrn_reflns_theta_max 26.91
_diffrn_reflns_theta_min 1.29
_exptl_absorpt_coefficient_mu 0.083
_exptl_crystal_density_diffrn 1.135
_exptl_crystal_F_000 1024
_refine_diff_density_max .453
_refine_diff_density_min -.230
_refine_diff_density_rms .053
_refine_ls_abs_structure_details 'Flack H D (1983), Acta Cryst. A39, 876-881'
_refine_ls_abs_structure_Flack 1.0(16)
_refine_ls_extinction_method none
_refine_ls_goodness_of_fit_ref 0.733
_refine_ls_hydrogen_treatment mixed
_refine_ls_matrix_type full
_refine_ls_number_parameters 1225
_refine_ls_number_reflns 20761
_refine_ls_number_restraints 5
_refine_ls_restrained_S_all 0.732
_refine_ls_R_factor_all 0.2345
_refine_ls_R_factor_gt 0.0768
_refine_ls_shift/su_max 1.472
_refine_ls_shift/su_mean 0.112
_refine_ls_structure_factor_coef Fsqd
_refine_ls_weighting_details 'calc w=1/[\s^2^(Fo^2^)+(0.1421P)^2^+0.0000P] where P=(Fo^2^+2Fc^2^)/3'
_refine_ls_weighting_scheme calc
_refine_ls_wR_factor_gt 0.1858
_refine_ls_wR_factor_ref 0.2712
_reflns_number_gt 6562
_reflns_number_total 20761
_reflns_threshold_expression >2sigma(I)
_cod_data_source_file ja0341283si20030111_113300_3.cif
_cod_data_source_block fav8
_cod_database_code 4113719

loop_
_symmetry_equiv_pos_as_xyz
'x, y, z'

loop_
_atom_site_label
_atom_site_type_symbol
_atom_site_fract_x
_atom_site_fract_y
_atom_site_fract_z
_atom_site_U_iso_or_equiv
_atom_site_adp_type
_atom_site_occupancy
_atom_site_symmetry_multiplicity
_atom_site_calc_flag
_atom_site_refinement_flags
C1 C 0.2096(11) 1.1827(9) 0.3633(8) 0.121(4) Uani 1 1 d .
H1A H 0.2259 1.1977 0.3186 0.181 Uiso 1 1 calc R
H1B H 0.1210 1.1710 0.3612 0.181 Uiso 1 1 calc R
H1C H 0.2487 1.1291 0.3567 0.181 Uiso 1 1 calc R
C2 C 0.2417(12) 1.2496(8) 0.5228(8) 0.114(4) Uani 1 1 d .
H2A H 0.2766 1.3037 0.5730 0.172 Uiso 1 1 calc R
H2B H 0.2816 1.1978 0.5207 0.172 Uiso 1 1 calc R
H2C H 0.1536 1.2390 0.5232 0.172 Uiso 1 1 calc R
C3 C 0.2111(11) 1.3509(7) 0.4568(8) 0.103(3) Uani 1 1 d .
H3A H 0.2444 1.4003 0.5108 0.155 Uiso 1 1 calc R
H3B H 0.1215 1.3432 0.4521 0.155 Uiso 1 1 calc R
H3C H 0.2351 1.3649 0.4130 0.155 Uiso 1 1 calc R
C4 C 0.2623(10) 1.2626(7) 0.4477(7) 0.076(3) Uani 1 1 d .
O01 O 0.3990(7) 1.2872(5) 0.4518(4) 0.0672(15) Uani 1 1 d .
C02 C 0.4804(10) 1.2301(6) 0.4552(5) 0.056(2) Uani 1 1 d .
O02 O 0.4548(7) 1.1516(5) 0.4441(4) 0.0685(16) Uani 1 1 d .
N1 N 0.6001(8) 1.2724(5) 0.4736(5) 0.0594(18) Uani 1 1 d .
H1 H 0.6120 1.3282 0.4812 0.071 Uiso 1 1 calc R
C1A C 0.7066(9) 1.2260(6) 0.4807(6) 0.065(2) Uani 1 1 d .
C1' C 0.6908(8) 1.1864(7) 0.5435(6) 0.057(2) Uani 1 1 d .
O1 O 0.7347(7) 1.1146(5) 0.5336(4) 0.0738(16) Uani 1 1 d .
C1B1 C 0.7264(11) 1.1485(7) 0.3935(7) 0.095(3) Uani 1 1 d .
H1B1 H 0.7368 1.1740 0.3551 0.143 Uiso 1 1 calc R
H1B2 H 0.6548 1.1031 0.3716 0.143 Uiso 1 1 calc R
H1B3 H 0.7997 1.1204 0.3999 0.143 Uiso 1 1 calc R
C1B2 C 0.8209(9) 1.2997(7) 0.5206(8) 0.096(3) Uani 1 1 d .
H1B4 H 0.8356 1.3263 0.4836 0.144 Uiso 1 1 calc R
H1B5 H 0.8933 1.2718 0.5292 0.144 Uiso 1 1 calc R
H1B6 H 0.8048 1.3466 0.5739 0.144 Uiso 1 1 calc R
N2 N 0.6356(7) 1.2348(5) 0.6095(5) 0.0565(17) Uani 1 1 d .
H2 H 0.6063 1.2847 0.6150 0.068 Uiso 1 1 calc R
C2A C 0.6245(9) 1.2031(6) 0.6734(6) 0.065(2) Uani 1 1 d .
H2A1 H 0.7086 1.2031 0.6995 0.078 Uiso 1 1 calc R
C2' C 0.5566(9) 1.1069(6) 0.6358(6) 0.058(2) Uani 1 1 d .
O2 O 0.5772(7) 1.0589(5) 0.6733(4) 0.0759(17) Uani 1 1 d .
C2B C 0.5523(12) 1.2697(7) 0.7420(6) 0.099(3) Uani 1 1 d .
H2B1 H 0.5956 1.3305 0.7665 0.149 Uiso 1 1 calc R
H2B2 H 0.5469 1.2502 0.7850 0.149 Uiso 1 1 calc R
H2B3 H 0.4696 1.2698 0.7170 0.149 Uiso 1 1 calc R
N3 N 0.4716(7) 1.0755(5) 0.5679(5) 0.0505(16) Uani 1 1 d .
H3 H 0.4553 1.1096 0.5436 0.061 Uiso 1 1 calc R
C3A C 0.4057(8) 0.9837(6) 0.5341(5) 0.050(2) Uani 1 1 d .
H3A1 H 0.3652 0.9795 0.5793 0.060 Uiso 1 1 calc R
C3' C 0.4981(8) 0.9091(6) 0.5055(5) 0.0477(19) Uani 1 1 d .
O3 O 0.4797(6) 0.8411(4) 0.5155(4) 0.0560(14) Uani 1 1 d .
C3B C 0.3046(9) 0.9669(6) 0.4626(6) 0.062(2) Uani 1 1 d .
H3B1 H 0.3428 0.9647 0.4148 0.075 Uiso 1 1 calc R
H3B2 H 0.2528 1.0170 0.4803 0.075 Uiso 1 1 calc R
C3G C 0.2249(9) 0.8781(7) 0.4365(6) 0.058(2) Uani 1 1 d .
C3D1 C 0.2469(10) 0.7993(8) 0.3699(6) 0.075(3) Uani 1 1 d .
H3D1 H 0.3123 0.8010 0.3402 0.090 Uiso 1 1 calc R
C3E1 C 0.1742(13) 0.7164(8) 0.3451(8) 0.105(3) Uani 1 1 d .
H3E1 H 0.1866 0.6643 0.2970 0.126 Uiso 1 1 calc R
C3Z C 0.0824(13) 0.7127(9) 0.3937(9) 0.108(4) Uani 1 1 d .
H3Z H 0.0347 0.6574 0.3793 0.129 Uiso 1 1 calc R
C3E2 C 0.0629(11) 0.7902(9) 0.4622(9) 0.102(3) Uani 1 1 d .
H3E2 H 0.0027 0.7887 0.4956 0.123 Uiso 1 1 calc R
C3D2 C 0.1357(10) 0.8731(7) 0.4815(7) 0.077(3) Uani 1 1 d .
H3D2 H 0.1210 0.9264 0.5275 0.093 Uiso 1 1 calc R
N4 N 0.5936(7) 0.9230(5) 0.4686(4) 0.0494(16) Uani 1 1 d .
H4 H 0.6008 0.9718 0.4618 0.059 Uiso 1 1 calc R
C4A C 0.6850(9) 0.8583(6) 0.4398(5) 0.054(2) Uani 1 1 d .
C4' C 0.7405(8) 0.8402(6) 0.5157(5) 0.051(2) Uani 1 1 d .
O4 O 0.7589(7) 0.7656(4) 0.5096(4) 0.0648(15) Uani 1 1 d .
C4B1 C 0.7946(9) 0.9006(7) 0.4149(6) 0.074(3) Uani 1 1 d .
H4B1 H 0.8302 0.9574 0.4621 0.110 Uiso 1 1 calc R
H4B2 H 0.7647 0.9121 0.3684 0.110 Uiso 1 1 calc R
H4B3 H 0.8573 0.8589 0.3987 0.110 Uiso 1 1 calc R
C4B2 C 0.6248(10) 0.7660(6) 0.3660(5) 0.072(3) Uani 1 1 d .
H4B4 H 0.5571 0.7414 0.3837 0.108 Uiso 1 1 calc R
H4B5 H 0.6864 0.7235 0.3496 0.108 Uiso 1 1 calc R
H4B6 H 0.5934 0.7760 0.3190 0.108 Uiso 1 1 calc R
N5 N 0.7692(7) 0.9163(5) 0.5891(5) 0.0556(17) Uani 1 1 d .
H5 H 0.7553 0.9687 0.5916 0.067 Uiso 1 1 calc R
C5A C 0.8228(8) 0.9119(6) 0.6638(5) 0.053(2) Uani 1 1 d .
H5A H 0.8935 0.8752 0.6492 0.064 Uiso 1 1 calc R
C5' C 0.7290(10) 0.8639(6) 0.6963(5) 0.055(2) Uani 1 1 d .
O5 O 0.7711(7) 0.8219(5) 0.7341(4) 0.0746(17) Uani 1 1 d .
C5B C 0.8750(8) 1.0091(6) 0.7338(5) 0.061(2) Uani 1 1 d .
H5B1 H 0.8098 1.0495 0.7414 0.073 Uiso 1 1 calc R
H5B2 H 0.8950 1.0057 0.7864 0.073 Uiso 1 1 calc R
C5G C 0.9899(10) 1.0514(6) 0.7166(6) 0.065(2) Uani 1 1 d .
C5D1 C 0.9813(11) 1.1024(7) 0.6706(7) 0.082(3) Uani 1 1 d .
H5D1 H 0.9017 1.1104 0.6517 0.098 Uiso 1 1 calc R
C5E1 C 1.0768(15) 1.1392(9) 0.6527(9) 0.109(4) Uani 1 1 d .
H5E1 H 1.0653 1.1731 0.6229 0.131 Uiso 1 1 calc R
C5Z C 1.1899(16) 1.1274(9) 0.6779(9) 0.107(4) Uani 1 1 d .
H5Z H 1.2587 1.1548 0.6667 0.129 Uiso 1 1 calc R
C5E2 C 1.2094(11) 1.0759(9) 0.7201(9) 0.108(4) Uani 1 1 d .
H5E2 H 1.2902 1.0663 0.7350 0.130 Uiso 1 1 calc R
C5D2 C 1.1075(10) 1.0383(7) 0.7402(7) 0.075(3) Uani 1 1 d .
H5D2 H 1.1196 1.0042 0.7698 0.090 Uiso 1 1 calc R
N6 N 0.6106(8) 0.8716(5) 0.6829(4) 0.0579(17) Uani 1 1 d .
H6 H 0.5882 0.9025 0.6565 0.069 Uiso 1 1 calc R
C6A C 0.5145(9) 0.8300(6) 0.7110(6) 0.060(2) Uani 1 1 d .
H6A H 0.5388 0.8509 0.7716 0.072 Uiso 1 1 calc R
C6' C 0.5040(9) 0.7271(6) 0.6698(6) 0.063(2) Uani 1 1 d .
O6 O 0.4529(8) 0.6860(5) 0.7036(5) 0.102(2) Uani 1 1 d .
C6B C 0.3909(10) 0.8650(7) 0.7015(7) 0.086(3) Uani 1 1 d .
H6B1 H 0.4006 0.9308 0.7306 0.129 Uiso 1 1 calc R
H6B2 H 0.3304 0.8416 0.7252 0.129 Uiso 1 1 calc R
H6B3 H 0.3627 0.8447 0.6428 0.129 Uiso 1 1 calc R
N7 N 0.5486(8) 0.6850(5) 0.5961(5) 0.0577(17) Uani 1 1 d .
H7 H 0.5815 0.7174 0.5746 0.069 Uiso 1 1 calc R
C7A C 0.5426(10) 0.5854(7) 0.5516(6) 0.075(3) Uani 1 1 d .
H7A H 0.4951 0.5625 0.5837 0.090 Uiso 1 1 calc R
C7' C 0.6708(11) 0.5510(7) 0.5525(6) 0.073(3) Uani 1 1 d .
O7 O 0.6806(8) 0.4684(5) 0.5205(6) 0.113(3) Uani 1 1 d .
C7B C 0.4682(13) 0.5446(7) 0.4629(8) 0.110(4) Uani 1 1 d .
H7B H 0.4570 0.4780 0.4426 0.131 Uiso 1 1 calc R
C7G1 C 0.5490(19) 0.5621(9) 0.4029(8) 0.182(8) Uani 1 1 d .
H7G1 H 0.5031 0.5362 0.3471 0.273 Uiso 1 1 calc R
H7G2 H 0.6250 0.5340 0.4012 0.273 Uiso 1 1 calc R
H7G3 H 0.5686 0.6270 0.4232 0.273 Uiso 1 1 calc R
C7G2 C 0.3396(16) 0.5753(9) 0.4674(10) 0.174(8) Uani 1 1 d .
H7G4 H 0.2945 0.5503 0.4115 0.262 Uiso 1 1 calc R
H7G5 H 0.3461 0.6411 0.4927 0.262 Uiso 1 1 calc R
H7G6 H 0.2959 0.5542 0.5010 0.262 Uiso 1 1 calc R
N8 N 0.7708(9) 0.6118(6) 0.5828(5) 0.079(2) Uani 1 1 d .
H8 H 0.7593 0.6689 0.6065 0.095 Uiso 1 1 calc R
C8A C 0.8990(12) 0.5892(7) 0.5790(7) 0.089(3) Uani 1 1 d .
C8' C 0.9286(13) 0.5415(8) 0.6351(10) 0.100(3) Uani 1 1 d .
O8 O 0.8683(12) 0.5482(8) 0.6914(7) 0.168(5) Uani 1 1 d .
C8B1 C 0.9285(14) 0.5354(9) 0.4909(8) 0.128(4) Uani 1 1 d .
H8B1 H 0.9090 0.5680 0.4588 0.192 Uiso 1 1 calc R
H8B2 H 0.8795 0.4765 0.4650 0.192 Uiso 1 1 calc R
H8B3 H 1.0158 0.5271 0.4927 0.192 Uiso 1 1 calc R
C8B2 C 0.9822(11) 0.6851(8) 0.6217(9) 0.119(4) Uani 1 1 d .
H8B4 H 0.9629 0.7203 0.6779 0.178 Uiso 1 1 calc R
H8B5 H 0.9651 0.7177 0.5892 0.178 Uiso 1 1 calc R
H8B6 H 1.0690 0.6754 0.6240 0.178 Uiso 1 1 calc R
O0M1 O 1.0215(10) 0.4966(7) 0.6191(6) 0.147(3) Uani 1 1 d D
C0M1 C 1.060(3) 0.4687(19) 0.6830(12) 0.42(3) Uani 1 1 d D
H0M1 H 1.1309 0.4347 0.6683 0.634 Uiso 1 1 calc R
H0M2 H 0.9924 0.4308 0.6869 0.634 Uiso 1 1 calc R
H0M3 H 1.0825 0.5221 0.7364 0.634 Uiso 1 1 calc R
C5 C 1.0287(16) 1.3480(14) 1.2642(11) 0.205(9) Uani 1 1 d .
H5B H 1.0207 1.3995 1.3169 0.307 Uiso 1 1 calc R
H5C H 1.1156 1.3398 1.2604 0.307 Uiso 1 1 calc R
H5D H 0.9850 1.2937 1.2612 0.307 Uiso 1 1 calc R
C6 C 0.9872(13) 1.2879(9) 1.1091(9) 0.135(5) Uani 1 1 d .
H6B H 0.9539 1.3052 1.0670 0.202 Uiso 1 1 calc R
H6C H 0.9407 1.2323 1.1012 0.202 Uiso 1 1 calc R
H6D H 1.0735 1.2783 1.1041 0.202 Uiso 1 1 calc R
C7 C 1.0316(15) 1.4557(10) 1.2021(13) 0.199(8) Uani 1 1 d .
H7C H 0.9975 1.4613 1.1531 0.299 Uiso 1 1 calc R
H7D H 1.1210 1.4574 1.2047 0.299 Uiso 1 1 calc R
H7E H 1.0107 1.5056 1.2519 0.299 Uiso 1 1 calc R
C8 C 0.9769(12) 1.3642(8) 1.1965(9) 0.111(4) Uani 1 1 d .
O03 O 0.8432(8) 1.3800(5) 1.2010(5) 0.104(2) Uani 1 1 d .
C04 C 0.7560(11) 1.3141(7) 1.1916(6) 0.073(3) Uani 1 1 d .
O04 O 0.7755(7) 1.2397(5) 1.1892(5) 0.0884(19) Uani 1 1 d .
N9 N 0.6418(9) 1.3380(5) 1.1835(5) 0.073(2) Uani 1 1 d .
H9 H 0.6346 1.3896 1.1826 0.088 Uiso 1 1 calc R
C9A C 0.5268(10) 1.2803(6) 1.1759(6) 0.072(3) Uani 1 1 d .
C9' C 0.5213(8) 1.1840(6) 1.1022(6) 0.052(2) Uani 1 1 d .
O9 O 0.4661(6) 1.1163(5) 1.1032(4) 0.0637(15) Uani 1 1 d .
C9B1 C 0.5203(13) 1.2721(7) 1.2595(6) 0.115(4) Uani 1 1 d .
H9B1 H 0.5230 1.3322 1.3058 0.172 Uiso 1 1 calc R
H9B2 H 0.5902 1.2427 1.2693 0.172 Uiso 1 1 calc R
H9B3 H 0.4438 1.2362 1.2546 0.172 Uiso 1 1 calc R
C9B2 C 0.4146(10) 1.3261(7) 1.1576(8) 0.101(4) Uani 1 1 d .
H9B4 H 0.4155 1.3864 1.2033 0.152 Uiso 1 1 calc R
H9B5 H 0.3381 1.2897 1.1519 0.152 Uiso 1 1 calc R
H9B6 H 0.4202 1.3305 1.1061 0.152 Uiso 1 1 calc R
N10 N 0.5739(7) 1.1765(5) 1.0354(5) 0.0499(16) Uani 1 1 d .
H10 H 0.6093 1.2245 1.0348 0.060 Uiso 1 1 calc R
C10A C 0.5714(9) 1.0874(6) 0.9637(6) 0.059(2) Uani 1 1 d .
H10A H 0.4838 1.0659 0.9385 0.071 Uiso 1 1 calc R
C10' C 0.6232(9) 1.0142(6) 0.9857(6) 0.052(2) Uani 1 1 d .
O10 O 0.5857(7) 0.9341(4) 0.9431(4) 0.0674(16) Uani 1 1 d .
C10B C 0.6428(11) 1.0936(7) 0.8964(6) 0.085(3) Uani 1 1 d .
H10B H 0.6096 1.1376 0.8804 0.128 Uiso 1 1 calc R
H10C H 0.6340 1.0345 0.8479 0.128 Uiso 1 1 calc R
H10D H 0.7297 1.1124 0.9186 0.128 Uiso 1 1 calc R
N11 N 0.7134(7) 1.0443(5) 1.0518(5) 0.0501(16) Uani 1 1 d .
H11 H 0.7390 1.1019 1.0796 0.060 Uiso 1 1 calc R
C11A C 0.7677(9) 0.9790(6) 1.0759(6) 0.056(2) Uani 1 1 d .
H11A H 0.8026 0.9346 1.0271 0.067 Uiso 1 1 calc R
C11' C 0.6724(8) 0.9253(6) 1.0998(5) 0.0458(19) Uani 1 1 d .
O11 O 0.6787(6) 0.8436(4) 1.0780(4) 0.0579(14) Uani 1 1 d .
C11B C 0.8746(8) 1.0271(6) 1.1469(6) 0.062(2) Uani 1 1 d .
H11B H 0.9291 1.0651 1.1319 0.074 Uiso 1 1 calc R
H11C H 0.8408 1.0675 1.1972 0.074 Uiso 1 1 calc R
C11G C 0.9516(8) 0.9643(6) 1.1672(6) 0.059(2) Uani 1 1 d .
C11D C 1.0255(9) 0.9063(8) 1.1114(6) 0.079(3) Uani 1 1 d .
H11D H 1.0311 0.9089 1.0609 0.095 Uiso 1 1 calc R
C11E C 1.0906(10) 0.8454(7) 1.1281(7) 0.083(3) Uani 1 1 d .
H11E H 1.1361 0.8060 1.0879 0.100 Uiso 1 1 calc R
C11Z C 1.0895(10) 0.8418(8) 1.2010(8) 0.092(3) Uani 1 1 d .
H11Z H 1.1349 0.8011 1.2124 0.110 Uiso 1 1 calc R
C11F C 1.0202(12) 0.8994(9) 1.2591(8) 0.105(4) Uani 1 1 d .
H11F H 1.0197 0.8974 1.3104 0.125 Uiso 1 1 calc R
C11H C 0.9506(10) 0.9605(8) 1.2436(7) 0.088(3) Uani 1 1 d .
H11H H 0.9038 0.9985 1.2838 0.106 Uiso 1 1 calc R
N12 N 0.5818(7) 0.9706(5) 1.1423(4) 0.0537(17) Uani 1 1 d .
H12 H 0.5832 1.0283 1.1564 0.064 Uiso 1 1 calc R
C12A C 0.4811(8) 0.9270(6) 1.1657(5) 0.051(2) Uani 1 1 d .
C12' C 0.4137(8) 0.8431(6) 1.0862(5) 0.0453(18) Uani 1 1 d .
O12 O 0.3859(6) 0.7697(4) 1.0869(4) 0.0630(15) Uani 1 1 d .
C12B C 0.3870(9) 0.9933(6) 1.2020(6) 0.068(2) Uani 1 1 d .
H12A H 0.4268 1.0460 1.2517 0.102 Uiso 1 1 calc R
H12B H 0.3203 0.9641 1.2164 0.102 Uiso 1 1 calc R
H12C H 0.3537 1.0122 1.1610 0.102 Uiso 1 1 calc R
C12G C 0.5366(9) 0.8961(6) 1.2323(6) 0.070(2) Uani 1 1 d .
H12D H 0.5976 0.8544 1.2090 0.105 Uiso 1 1 calc R
H12E H 0.4705 0.8659 1.2464 0.105 Uiso 1 1 calc R
H12F H 0.5756 0.9489 1.2822 0.105 Uiso 1 1 calc R
N13 N 0.3862(7) 0.8573(5) 1.0200(4) 0.0513(16) Uani 1 1 d .
H13 H 0.4072 0.9105 1.0236 0.062 Uiso 1 1 calc R
C13A C 0.3204(9) 0.7848(6) 0.9399(6) 0.063(2) Uani 1 1 d .
H13A H 0.2447 0.7594 0.9519 0.075 Uiso 1 1 calc R
C13' C 0.4023(10) 0.7063(7) 0.8992(5) 0.061(2) Uani 1 1 d .
O13 O 0.3531(7) 0.6263(5) 0.8630(5) 0.088(2) Uani 1 1 d .
C13B C 0.2804(9) 0.8242(7) 0.8789(6) 0.069(2) Uani 1 1 d .
H13B H 0.3542 0.8546 0.8711 0.083 Uiso 1 1 calc R
H13C H 0.2473 0.7736 0.8245 0.083 Uiso 1 1 calc R
C13G C 0.1858(9) 0.8901(7) 0.9056(6) 0.060(2) Uani 1 1 d .
C13D C 0.0593(11) 0.8616(8) 0.8795(6) 0.075(3) Uani 1 1 d .
H13D H 0.0318 0.7997 0.8462 0.089 Uiso 1 1 calc R
C13E C -0.0292(10) 0.9280(10) 0.9040(7) 0.086(3) Uani 1 1 d .
H13E H -0.1142 0.9099 0.8853 0.103 Uiso 1 1 calc R
C13Z C 0.0131(13) 1.0181(9) 0.9551(7) 0.092(3) Uani 1 1 d .
H13Z H -0.0438 1.0615 0.9716 0.111 Uiso 1 1 calc R
C13F C 0.1392(12) 1.0456(8) 0.9828(7) 0.083(3) Uani 1 1 d .
H13F H 0.1673 1.1069 1.0187 0.100 Uiso 1 1 calc R
C13H C 0.2208(9) 0.9828(8) 0.9571(7) 0.076(3) Uani 1 1 d .
H13H H 0.3056 1.0026 0.9749 0.091 Uiso 1 1 calc R
N14 N 0.5229(8) 0.7294(5) 0.9036(4) 0.0546(17) Uani 1 1 d .
H14 H 0.5535 0.7858 0.9335 0.066 Uiso 1 1 calc R
C14A C 0.6041(10) 0.6619(6) 0.8593(5) 0.064(2) Uani 1 1 d .
H14A H 0.5657 0.6273 0.8003 0.077 Uiso 1 1 calc R
C14' C 0.6242(9) 0.5940(6) 0.8946(7) 0.067(2) Uani 1 1 d .
O14 O 0.6416(9) 0.5154(5) 0.8475(5) 0.109(2) Uani 1 1 d .
C14B C 0.7310(10) 0.7129(7) 0.8610(7) 0.085(3) Uani 1 1 d .
H14B H 0.7164 0.7539 0.8366 0.127 Uiso 1 1 calc R
H14C H 0.7845 0.6690 0.8291 0.127 Uiso 1 1 calc R
H14D H 0.7702 0.7474 0.9183 0.127 Uiso 1 1 calc R
N15 N 0.6246(7) 0.6228(5) 0.9752(5) 0.0607(18) Uani 1 1 d .
H15 H 0.6139 0.6790 1.0064 0.073 Uiso 1 1 calc R
C15A C 0.6422(11) 0.5634(7) 1.0127(7) 0.080(3) Uani 1 1 d .
H15A H 0.6678 0.5083 0.9678 0.095 Uiso 1 1 calc R
C15' C 0.5336(12) 0.5297(7) 1.0367(7) 0.080(3) Uani 1 1 d .
O15 O 0.5378(9) 0.4733(5) 1.0657(5) 0.121(3) Uani 1 1 d .
C15B C 0.7467(18) 0.5945(11) 1.0809(13) 0.157(6) Uani 1 1 d .
H15B H 0.7557 0.5463 1.0988 0.188 Uiso 1 1 calc R
C15G C 0.7251(18) 0.6718(11) 1.1477(11) 0.173(7) Uani 1 1 d .
H15C H 0.7957 0.6917 1.1911 0.259 Uiso 1 1 calc R
H15D H 0.6517 0.6596 1.1690 0.259 Uiso 1 1 calc R
H15E H 0.7127 0.7189 1.1305 0.259 Uiso 1 1 calc R
C15D C 0.8693(19) 0.6129(17) 1.0522(15) 0.247(11) Uani 1 1 d .
H15F H 0.8858 0.5581 1.0048 0.371 Uiso 1 1 calc R
H15G H 0.9364 0.6306 1.0976 0.371 Uiso 1 1 calc R
H15H H 0.8628 0.6613 1.0360 0.371 Uiso 1 1 calc R
N16 N 0.4253(10) 0.5604(6) 1.0253(7) 0.109(3) Uani 1 1 d .
H16 H 0.4230 0.5955 1.0011 0.131 Uiso 1 1 calc R
C16A C 0.3106(13) 0.5376(8) 1.0519(13) 0.136(6) Uani 1 1 d .
C16' C 0.2827(12) 0.4350(9) 1.0155(10) 0.136(5) Uani 1 1 d D
O16 O 0.2271(11) 0.3948(6) 1.0464(8) 0.184(5) Uani 1 1 d D
C16B C 0.2015(15) 0.5639(12) 1.0023(16) 0.222(12) Uani 1 1 d .
H16A H 0.2117 0.6289 1.0204 0.334 Uiso 1 1 calc R
H16B H 0.1219 0.5468 1.0140 0.334 Uiso 1 1 calc R
H16C H 0.2053 0.5318 0.9428 0.334 Uiso 1 1 calc R
C16G C 0.3058(19) 0.5784(11) 1.1416(11) 0.199(9) Uani 1 1 d .
H16D H 0.3226 0.6440 1.1650 0.299 Uiso 1 1 calc R
H16E H 0.3675 0.5556 1.1676 0.299 Uiso 1 1 calc R
H16F H 0.2242 0.5630 1.1517 0.299 Uiso 1 1 calc R
O0M2 O 0.3166(11) 0.3897(8) 0.9368(8) 0.167(4) Uani 1 1 d .
C0M2 C 0.283(3) 0.2877(14) 0.9019(14) 0.303(15) Uani 1 1 d .
H0M4 H 0.3095 0.2568 0.8472 0.455 Uiso 1 1 calc R
H0M5 H 0.1944 0.2745 0.8974 0.455 Uiso 1 1 calc R
H0M6 H 0.3248 0.2666 0.9391 0.455 Uiso 1 1 calc R
O1W O 0.6683(9) 1.3226(5) 0.9962(6) 0.130(3) Uani 1 1 d .
O2W O 0.892(3) 1.3346(17) 0.8731(19) 0.460(17) Uani 1 1 d .
O3W O 0.3534(18) 0.4925(17) 0.6906(14) 0.47(2) Uani 1 1 d .
O4W O 0.5757(11) 0.4224(5) 0.6636(5) 0.151(4) Uani 1 1 d .

loop_
_atom_site_aniso_label
_atom_site_aniso_U_11
_atom_site_aniso_U_22
_atom_site_aniso_U_33
_atom_site_aniso_U_23
_atom_site_aniso_U_13
_atom_site_aniso_U_12
C1 0.096(9) 0.114(9) 0.124(11) 0.034(9) 0.000(8) 0.000(7)
C2 0.119(9) 0.117(9) 0.143(11) 0.081(8) 0.050(8) 0.048(7)
C3 0.086(8) 0.089(7) 0.144(10) 0.054(7) 0.035(7) 0.035(6)
C4 0.078(7) 0.093(7) 0.085(7) 0.061(6) 0.025(6) 0.021(6)
O01 0.065(4) 0.065(4) 0.077(4) 0.038(3) 0.003(3) 0.006(3)
C02 0.079(7) 0.048(5) 0.051(5) 0.028(4) 0.022(5) 0.025(5)
O02 0.084(4) 0.053(3) 0.074(4) 0.036(3) -0.001(3) -0.002(3)
N1 0.055(5) 0.043(4) 0.089(5) 0.036(4) 0.018(4) 0.009(4)
C1A 0.060(6) 0.049(5) 0.082(6) 0.028(5) 0.008(5) 0.001(5)
C1' 0.047(5) 0.052(5) 0.070(6) 0.028(5) -0.001(4) 0.002(4)
O1 0.076(4) 0.049(3) 0.094(4) 0.029(3) 0.011(3) 0.016(3)
C1B1 0.110(8) 0.090(7) 0.091(7) 0.035(6) 0.054(6) 0.032(6)
C1B2 0.070(7) 0.073(6) 0.158(10) 0.065(7) 0.014(6) 0.002(5)
N2 0.069(5) 0.031(3) 0.058(4) 0.011(3) 0.002(4) 0.011(3)
C2A 0.078(6) 0.057(5) 0.051(5) 0.021(5) -0.005(5) 0.001(5)
C2' 0.080(6) 0.048(5) 0.059(6) 0.031(5) 0.021(5) 0.027(5)
O2 0.102(5) 0.059(3) 0.065(4) 0.031(3) -0.010(3) 0.010(3)
C2B 0.165(11) 0.058(6) 0.067(6) 0.019(5) 0.028(7) 0.017(6)
N3 0.057(4) 0.049(4) 0.051(4) 0.030(3) -0.004(4) 0.006(3)
C3A 0.055(5) 0.048(5) 0.056(5) 0.031(4) 0.011(4) 0.005(4)
C3' 0.052(5) 0.050(5) 0.027(4) 0.011(4) -0.016(4) -0.011(4)
O3 0.069(4) 0.050(3) 0.059(3) 0.037(3) -0.001(3) -0.013(3)
C3B 0.070(6) 0.057(5) 0.064(5) 0.039(4) -0.014(5) -0.010(4)
C3G 0.054(6) 0.067(6) 0.056(6) 0.034(5) -0.004(5) -0.001(5)
C3D1 0.071(6) 0.096(8) 0.055(6) 0.036(6) -0.001(5) -0.020(6)
C3E1 0.133(10) 0.085(8) 0.084(8) 0.029(6) 0.008(8) -0.003(8)
C3Z 0.131(11) 0.079(8) 0.114(10) 0.048(8) 0.009(8) -0.011(7)
C3E2 0.096(8) 0.110(9) 0.125(10) 0.069(8) 0.045(7) 0.006(7)
C3D2 0.081(7) 0.066(6) 0.086(7) 0.036(5) 0.015(6) -0.003(5)
N4 0.066(4) 0.050(4) 0.047(4) 0.034(3) 0.015(3) 0.012(3)
C4A 0.076(6) 0.051(5) 0.048(5) 0.032(4) 0.019(4) 0.013(4)
C4' 0.053(5) 0.051(5) 0.044(5) 0.016(5) 0.011(4) 0.008(4)
O4 0.093(4) 0.042(3) 0.063(4) 0.026(3) 0.008(3) 0.013(3)
C4B1 0.092(7) 0.085(6) 0.066(6) 0.047(5) 0.036(5) 0.025(5)
C4B2 0.132(8) 0.051(5) 0.028(4) 0.016(4) 0.004(5) -0.003(5)
N5 0.077(5) 0.047(4) 0.050(4) 0.029(4) 0.004(3) 0.008(3)
C5A 0.065(6) 0.051(5) 0.039(5) 0.017(4) 0.003(4) 0.009(4)
C5' 0.071(7) 0.041(5) 0.049(5) 0.020(4) -0.004(5) -0.009(4)
O5 0.085(4) 0.074(4) 0.074(4) 0.048(4) -0.015(3) -0.003(3)
C5B 0.068(6) 0.062(5) 0.055(5) 0.028(5) 0.011(4) 0.008(5)
C5G 0.077(7) 0.049(5) 0.064(6) 0.022(5) 0.013(5) -0.002(5)
C5D1 0.083(7) 0.078(6) 0.102(8) 0.055(6) 0.014(6) 0.012(6)
C5E1 0.090(10) 0.113(9) 0.151(11) 0.079(8) 0.042(9) 0.004(8)
C5Z 0.110(12) 0.083(8) 0.111(10) 0.024(7) 0.058(8) -0.018(8)
C5E2 0.047(7) 0.098(8) 0.136(11) 0.019(8) -0.002(7) -0.005(6)
C5D2 0.048(6) 0.070(6) 0.100(7) 0.033(5) -0.002(5) 0.013(5)
N6 0.070(5) 0.062(4) 0.053(4) 0.034(3) 0.013(4) 0.009(4)
C6A 0.065(6) 0.075(6) 0.054(5) 0.041(5) 0.012(4) 0.009(5)
C6' 0.074(6) 0.063(6) 0.062(6) 0.041(5) -0.003(5) -0.009(5)
O6 0.137(6) 0.097(5) 0.101(5) 0.067(4) 0.037(4) 0.003(4)
C6B 0.087(7) 0.106(8) 0.093(7) 0.062(6) 0.040(6) 0.025(6)
N7 0.076(5) 0.047(4) 0.054(5) 0.029(4) 0.004(4) -0.004(3)
C7A 0.086(7) 0.068(6) 0.082(7) 0.048(6) 0.000(6) 0.007(5)
C7' 0.103(8) 0.058(6) 0.084(7) 0.053(6) 0.018(6) 0.006(6)
O7 0.136(7) 0.054(4) 0.155(7) 0.054(5) 0.019(5) 0.004(4)
C7B 0.137(11) 0.060(6) 0.122(10) 0.043(7) -0.023(9) -0.012(7)
C7G1 0.36(3) 0.092(9) 0.072(8) 0.041(7) -0.020(11) -0.072(12)
C7G2 0.196(16) 0.096(9) 0.177(14) 0.030(10) -0.079(13) 0.048(10)
N8 0.086(6) 0.054(5) 0.097(6) 0.032(4) 0.025(5) 0.006(5)
C8A 0.099(9) 0.070(7) 0.095(8) 0.034(6) 0.026(6) 0.001(6)
C8' 0.090(9) 0.089(8) 0.117(11) 0.042(8) 0.014(8) 0.027(7)
O8 0.219(11) 0.204(11) 0.128(8) 0.096(8) 0.072(8) 0.121(9)
C8B1 0.170(12) 0.124(10) 0.106(9) 0.055(8) 0.065(9) 0.038(9)
C8B2 0.087(8) 0.107(9) 0.175(12) 0.071(9) 0.033(8) 0.017(7)
O0M1 0.143(8) 0.180(9) 0.148(8) 0.089(7) 0.041(7) 0.077(8)
C0M1 0.61(6) 0.45(5) 0.23(3) 0.16(3) -0.01(3) 0.31(5)
C5 0.158(16) 0.29(2) 0.123(12) 0.082(15) -0.084(11) -0.043(14)
C6 0.123(11) 0.099(9) 0.153(12) 0.027(9) 0.038(9) 0.003(8)
C7 0.140(13) 0.133(12) 0.27(2) 0.048(13) 0.038(13) -0.070(10)
C8 0.084(9) 0.089(8) 0.117(10) 0.009(7) 0.029(8) -0.024(7)
O03 0.086(5) 0.051(4) 0.138(6) 0.011(4) 0.027(4) -0.016(4)
C04 0.083(8) 0.050(6) 0.075(6) 0.014(5) 0.019(6) 0.021(6)
O04 0.088(5) 0.061(4) 0.105(5) 0.030(4) -0.002(4) 0.006(4)
N9 0.095(6) 0.038(4) 0.075(5) 0.013(4) 0.025(4) 0.008(4)
C9A 0.083(7) 0.054(5) 0.087(7) 0.030(5) 0.046(5) 0.015(5)
C9' 0.038(5) 0.062(6) 0.060(6) 0.032(5) 0.009(4) 0.007(4)
O9 0.063(4) 0.064(3) 0.077(4) 0.043(3) 0.020(3) -0.006(3)
C9B1 0.182(12) 0.077(7) 0.069(7) 0.012(6) 0.057(7) -0.003(7)
C9B2 0.074(7) 0.085(7) 0.161(11) 0.062(7) 0.047(7) 0.032(6)
N10 0.057(4) 0.039(4) 0.062(4) 0.028(4) 0.018(3) 0.008(3)
C10A 0.063(6) 0.060(5) 0.065(6) 0.042(5) -0.002(4) -0.003(4)
C10' 0.060(6) 0.053(6) 0.050(5) 0.028(5) 0.011(5) -0.004(4)
O10 0.105(5) 0.030(3) 0.056(3) 0.013(3) 0.001(3) -0.008(3)
C10B 0.129(9) 0.062(6) 0.077(6) 0.037(5) 0.037(6) 0.017(6)
N11 0.055(4) 0.042(3) 0.055(4) 0.025(3) 0.003(4) -0.007(3)
C11A 0.059(6) 0.043(4) 0.063(5) 0.021(4) 0.012(5) 0.012(4)
C11' 0.066(6) 0.033(4) 0.041(4) 0.017(4) 0.011(4) 0.017(4)
O11 0.068(4) 0.044(3) 0.065(4) 0.028(3) 0.011(3) 0.008(3)
C11B 0.054(5) 0.062(5) 0.075(6) 0.037(5) 0.004(5) 0.013(4)
C11G 0.055(6) 0.065(5) 0.052(5) 0.026(5) -0.005(4) -0.009(4)
C11D 0.067(6) 0.122(8) 0.065(6) 0.050(6) 0.030(5) 0.027(6)
C11E 0.094(8) 0.097(7) 0.080(7) 0.055(6) 0.022(6) 0.037(6)
C11Z 0.065(7) 0.125(9) 0.104(9) 0.067(8) 0.011(6) 0.030(6)
C11F 0.110(9) 0.134(10) 0.103(9) 0.083(8) 0.015(8) 0.010(8)
C11H 0.090(8) 0.116(8) 0.070(7) 0.048(6) 0.017(6) 0.037(7)
N12 0.079(5) 0.029(3) 0.052(4) 0.018(3) 0.008(4) -0.001(3)
C12A 0.062(5) 0.052(5) 0.039(5) 0.021(4) 0.012(4) 0.004(4)
C12' 0.055(5) 0.047(5) 0.042(5) 0.026(4) 0.009(4) 0.011(4)
O12 0.088(4) 0.044(3) 0.060(3) 0.028(3) 0.003(3) -0.002(3)
C12B 0.074(6) 0.055(5) 0.071(6) 0.023(5) 0.024(5) 0.006(5)
C12G 0.088(7) 0.076(6) 0.058(5) 0.044(5) 0.001(5) -0.010(5)
N13 0.065(4) 0.041(3) 0.049(4) 0.023(3) 0.004(3) 0.005(3)
C13A 0.062(6) 0.062(5) 0.069(6) 0.035(5) 0.010(5) -0.008(5)
C13' 0.083(7) 0.054(6) 0.043(5) 0.020(4) 0.006(5) 0.003(5)
O13 0.105(5) 0.053(4) 0.090(5) 0.017(4) 0.026(4) -0.009(4)
C13B 0.085(7) 0.073(6) 0.049(5) 0.030(5) 0.002(5) 0.000(5)
C13G 0.059(6) 0.073(6) 0.049(5) 0.030(5) -0.003(5) 0.001(5)
C13D 0.078(8) 0.098(7) 0.051(5) 0.042(5) -0.013(5) -0.008(6)
C13E 0.060(7) 0.147(11) 0.073(7) 0.070(8) 0.011(6) 0.009(8)
C13Z 0.113(11) 0.095(9) 0.081(8) 0.048(7) 0.015(7) 0.035(8)
C13F 0.069(7) 0.091(7) 0.092(8) 0.046(6) -0.004(6) 0.011(7)
C13H 0.043(6) 0.104(8) 0.092(7) 0.056(7) 0.006(5) 0.008(6)
N14 0.074(5) 0.033(3) 0.049(4) 0.010(3) 0.019(4) 0.001(4)
C14A 0.105(8) 0.052(5) 0.040(5) 0.021(4) 0.020(5) 0.027(5)
C14' 0.078(6) 0.039(5) 0.074(7) 0.015(5) 0.024(5) 0.004(4)
O14 0.187(8) 0.044(4) 0.082(5) 0.013(4) 0.026(5) 0.028(4)
C14B 0.088(7) 0.077(6) 0.107(8) 0.049(6) 0.053(6) 0.023(6)
N15 0.095(5) 0.045(4) 0.057(5) 0.032(4) 0.023(4) 0.023(4)
C15A 0.069(7) 0.074(6) 0.086(7) 0.033(6) -0.014(6) 0.002(5)
C15' 0.086(8) 0.054(6) 0.103(8) 0.035(6) 0.031(6) 0.025(6)
O15 0.178(8) 0.089(5) 0.151(7) 0.093(5) 0.058(6) 0.042(5)
C15B 0.178(18) 0.093(11) 0.205(18) 0.067(12) 0.055(15) 0.023(11)
C15G 0.26(2) 0.145(13) 0.166(15) 0.112(13) 0.001(14) 0.083(14)
C15D 0.140(17) 0.35(3) 0.32(3) 0.23(3) -0.053(18) -0.047(17)
N16 0.100(7) 0.090(6) 0.187(10) 0.098(7) 0.055(7) 0.019(6)
C16A 0.097(10) 0.072(8) 0.263(19) 0.085(10) 0.081(11) 0.029(7)
C16' 0.108(11) 0.115(11) 0.210(17) 0.081(12) 0.080(11) 0.041(9)
O16 0.225(11) 0.098(6) 0.276(13) 0.101(8) 0.155(10) 0.035(7)
C16B 0.122(13) 0.180(16) 0.46(4) 0.21(2) 0.143(18) 0.053(12)
C16G 0.27(2) 0.130(12) 0.184(16) 0.035(12) 0.155(16) -0.002(13)
O0M2 0.158(9) 0.148(9) 0.171(10) 0.048(8) 0.048(8) -0.014(7)
C0M2 0.36(3) 0.155(18) 0.23(2) -0.061(17) 0.08(2) -0.07(2)
O1W 0.202(9) 0.080(5) 0.152(7) 0.078(5) 0.080(6) 0.033(5)
O2W 0.40(3) 0.33(3) 0.43(3) 0.04(2) -0.15(3) -0.07(2)
O3W 0.253(19) 0.44(3) 0.32(2) -0.17(2) -0.034(16) 0.07(2)
O4W 0.293(12) 0.067(4) 0.097(6) 0.028(4) 0.064(7) 0.067(6)

loop_
_atom_type_symbol
_atom_type_description
_atom_type_scat_dispersion_real
_atom_type_scat_dispersion_imag
_atom_type_scat_source
C C .0033 .0016 'International Tables Vol C Tables 4.2.6.8 and 6.1.1.4'
H H .0000 .0000 'International Tables Vol C Tables 4.2.6.8 and 6.1.1.4'
N N .0061 .0033 'International Tables Vol C Tables 4.2.6.8 and 6.1.1.4'
O O .0106 .0060 'International Tables Vol C Tables 4.2.6.8 and 6.1.1.4'

loop_
_geom_angle_atom_site_label_1
_geom_angle_atom_site_label_2
_geom_angle_atom_site_label_3
_geom_angle
C1 C4 C2 115.3(9)
C1 C4 O01 111.4(8)
C2 C4 O01 108.9(8)
C1 C4 C3 110.8(9)
C2 C4 C3 108.8(9)
O01 C4 C3 100.7(7)
C02 O01 C4 119.7(7)
O02 C02 O01 126.3(9)
O02 C02 N1 123.7(8)
O01 C02 N1 110.1(7)
C02 N1 C1A 121.6(6)
N1 C1A C1' 110.1(7)
N1 C1A C1B1 111.5(7)
C1' C1A C1B1 110.3(7)
N1 C1A C1B2 106.9(7)
C1' C1A C1B2 105.9(7)
C1B1 C1A C1B2 111.9(8)
O1 C1' N2 122.2(8)
O1 C1' C1A 120.6(8)
N2 C1' C1A 117.1(7)
C1' N2 C2A 119.4(6)
N2 C2A C2' 111.8(7)
N2 C2A C2B 109.1(7)
C2' C2A C2B 109.2(7)
O2 C2' N3 120.1(7)
O2 C2' C2A 118.4(8)
N3 C2' C2A 121.4(7)
C2' N3 C3A 120.3(6)
N3 C3A C3B 110.8(6)
N3 C3A C3' 111.2(6)
C3B C3A C3' 111.1(6)
O3 C3' N4 123.1(7)
O3 C3' C3A 119.6(7)
N4 C3' C3A 117.2(7)
C3A C3B C3G 110.5(6)
C3D2 C3G C3D1 118.1(8)
C3D2 C3G C3B 120.6(9)
C3D1 C3G C3B 121.1(8)
C3G C3D1 C3E1 121.9(9)
C3D1 C3E1 C3Z 118.8(11)
C3E2 C3Z C3E1 119.7(10)
C3Z C3E2 C3D2 118.6(10)
C3G C3D2 C3E2 122.8(9)
C3' N4 C4A 121.8(6)
N4 C4A C4B1 109.5(6)
N4 C4A C4B2 111.1(7)
C4B1 C4A C4B2 111.6(6)
N4 C4A C4' 108.7(6)
C4B1 C4A C4' 106.9(7)
C4B2 C4A C4' 108.9(6)
O4 C4' N5 121.5(7)
O4 C4' C4A 124.4(7)
N5 C4' C4A 114.1(7)
C4' N5 C5A 121.0(6)
N5 C5A C5' 112.3(7)
N5 C5A C5B 110.6(6)
C5' C5A C5B 111.1(6)
O5 C5' N6 124.0(8)
O5 C5' C5A 118.2(8)
N6 C5' C5A 117.8(7)
C5G C5B C5A 114.9(6)
C5D2 C5G C5D1 115.8(9)
C5D2 C5G C5B 122.2(8)
C5D1 C5G C5B 121.8(9)
C5E1 C5D1 C5G 124.6(11)
C5D1 C5E1 C5Z 118.4(12)
C5E1 C5Z C5E2 122.0(12)
C5Z C5E2 C5D2 119.3(11)
C5G C5D2 C5E2 119.7(10)
C5' N6 C6A 122.5(7)
N6 C6A C6B 110.3(7)
N6 C6A C6' 113.8(7)
C6B C6A C6' 111.9(8)
O6 C6' N7 123.5(8)
O6 C6' C6A 119.0(9)
N7 C6' C6A 117.4(7)
C6' N7 C7A 121.2(7)
N7 C7A C7' 112.7(8)
N7 C7A C7B 112.9(7)
C7' C7A C7B 113.0(9)
O7 C7' N8 121.0(10)
O7 C7' C7A 120.4(10)
N8 C7' C7A 118.4(8)
C7A C7B C7G2 110.2(11)
C7A C7B C7G1 109.2(10)
C7G2 C7B C7G1 117.5(12)
C7' N8 C8A 124.7(8)
N8 C8A C8B1 113.7(10)
N8 C8A C8' 109.3(9)
C8B1 C8A C8' 112.7(10)
N8 C8A C8B2 104.8(8)
C8B1 C8A C8B2 109.0(9)
C8' C8A C8B2 106.9(9)
O8 C8' O0M1 122.8(13)
O8 C8' C8A 122.7(12)
O0M1 C8' C8A 114.5(13)
C8' O0M1 C0M1 112.2(15)
C5 C8 O03 111.6(12)
C5 C8 C6 114.4(14)
O03 C8 C6 108.2(10)
C5 C8 C7 112.9(14)
O03 C8 C7 100.2(11)
C6 C8 C7 108.5(12)
C04 O03 C8 121.6(8)
O04 C04 N9 123.0(10)
O04 C04 O03 125.9(10)
N9 C04 O03 111.1(9)
C04 N9 C9A 123.3(8)
N9 C9A C9' 111.3(6)
N9 C9A C9B2 107.5(7)
C9' C9A C9B2 107.9(8)
N9 C9A C9B1 110.2(8)
C9' C9A C9B1 109.1(7)
C9B2 C9A C9B1 110.7(8)
O9 C9' N10 121.1(7)
O9 C9' C9A 121.6(7)
N10 C9' C9A 117.3(7)
C9' N10 C10A 119.9(6)
N10 C10A C10' 114.3(6)
N10 C10A C10B 111.3(6)
C10' C10A C10B 108.3(7)
O10 C10' N11 123.2(7)
O10 C10' C10A 120.5(8)
N11 C10' C10A 116.3(7)
C10' N11 C11A 119.5(6)
N11 C11A C11' 113.3(6)
N11 C11A C11B 110.2(6)
C11' C11A C11B 110.7(7)
O11 C11' N12 122.8(7)
O11 C11' C11A 119.7(7)
N12 C11' C11A 117.4(6)
C11G C11B C11A 114.8(7)
C11D C11G C11H 116.5(8)
C11D C11G C11B 122.5(8)
C11H C11G C11B 121.1(8)
C11G C11D C11E 122.5(9)
C11Z C11E C11D 120.9(10)
C11E C11Z C11F 118.8(10)
C11H C11F C11Z 121.9(10)
C11F C11H C11G 119.4(9)
C11' N12 C12A 123.4(6)
N12 C12A C12B 109.8(6)
N12 C12A C12' 109.5(6)
C12B C12A C12' 108.0(7)
N12 C12A C12G 109.7(6)
C12B C12A C12G 109.9(7)
C12' C12A C12G 110.0(6)
O12 C12' N13 123.4(7)
O12 C12' C12A 121.4(6)
N13 C12' C12A 115.1(6)
C12' N13 C13A 121.8(6)
N13 C13A C13' 111.0(7)
N13 C13A C13B 110.7(6)
C13' C13A C13B 110.6(7)
O13 C13' N14 123.3(8)
O13 C13' C13A 119.4(9)
N14 C13' C13A 117.3(7)
C13G C13B C13A 115.5(7)
C13H C13G C13D 117.6(9)
C13H C13G C13B 121.1(9)
C13D C13G C13B 121.3(9)
C13G C13D C13E 119.7(10)
C13Z C13E C13D 119.1(10)
C13E C13Z C13F 120.8(10)
C13H C13F C13Z 119.1(10)
C13F C13H C13G 123.7(9)
C13' N14 C14A 121.2(7)
N14 C14A C14' 113.3(6)
N14 C14A C14B 108.4(7)
C14' C14A C14B 110.8(7)
O14 C14' N15 122.2(8)
O14 C14' C14A 119.6(9)
N15 C14' C14A 118.2(7)
C14' N15 C15A 121.4(7)
N15 C15A C15' 117.9(9)
N15 C15A C15B 114.9(10)
C15' C15A C15B 109.9(11)
O15 C15' N16 119.8(10)
O15 C15' C15A 122.9(10)
N16 C15' C15A 117.3(9)
C15G C15B C15A 110.9(15)
C15G C15B C15D 108.8(18)
C15A C15B C15D 111.6(15)
C15' N16 C16A 123.4(10)
C16' C16A C16G 109.1(13)
C16' C16A N16 110.1(10)
C16G C16A N16 116.5(14)
C16' C16A C16B 102.7(13)
C16G C16A C16B 112.7(13)
N16 C16A C16B 104.9(12)
O16 C16' O0M2 121.2(14)
O16 C16' C16A 125.9(14)
O0M2 C16' C16A 112.6(11)
C16' O0M2 C0M2 110.7(12)

loop_
_geom_bond_atom_site_label_1
_geom_bond_atom_site_label_2
_geom_bond_distance
C1 C4 1.518(14)
C2 C4 1.482(13)
C3 C4 1.523(12)
C4 O01 1.495(11)
O01 C02 1.334(9)
C02 O02 1.222(9)
C02 N1 1.370(10)
N1 C1A 1.439(10)
C1A C1' 1.542(11)
C1A C1B1 1.554(12)
C1A C1B2 1.545(12)
C1' O1 1.237(9)
C1' N2 1.315(10)
N2 C2A 1.460(10)
C2A C2' 1.518(11)
C2A C2B 1.544(12)
C2' O2 1.254(9)
C2' N3 1.325(10)
N3 C3A 1.457(9)
C3A C3B 1.511(10)
C3A C3' 1.558(10)
C3' O3 1.211(8)
C3' N4 1.337(9)
C3B C3G 1.500(11)
C3G C3D2 1.334(12)
C3G C3D1 1.363(12)
C3D1 C3E1 1.391(14)
C3E1 C3Z 1.395(16)
C3Z C3E2 1.360(15)
C3E2 C3D2 1.410(13)
N4 C4A 1.446(9)
C4A C4B1 1.538(10)
C4A C4B2 1.547(10)
C4A C4' 1.581(11)
C4' O4 1.206(8)
C4' N5 1.339(9)
N5 C5A 1.435(9)
C5A C5' 1.552(11)
C5A C5B 1.552(10)
C5' O5 1.234(9)
C5' N6 1.302(10)
C5B C5G 1.510(11)
C5G C5D2 1.358(12)
C5G C5D1 1.409(12)
C5D1 C5E1 1.302(14)
C5E1 C5Z 1.315(17)
C5Z C5E2 1.368(16)
C5E2 C5D2 1.385(15)
N6 C6A 1.456(9)
C6A C6B 1.506(12)
C6A C6' 1.499(11)
C6' O6 1.227(9)
C6' N7 1.339(10)
N7 C7A 1.455(10)
C7A C7' 1.525(13)
C7A C7B 1.534(14)
C7' O7 1.227(10)
C7' N8 1.318(11)
C7B C7G2 1.501(18)
C7B C7G1 1.555(18)
N8 C8A 1.453(12)
C8A C8B1 1.498(14)
C8A C8' 1.542(16)
C8A C8B2 1.580(14)
C8' O8 1.218(14)
C8' O0M1 1.256(13)
O0M1 C0M1 1.4406(12)
C5 C8 1.420(18)
C6 C8 1.524(15)
C7 C8 1.536(17)
C8 O03 1.485(13)
O03 C04 1.332(11)
C04 O04 1.230(10)
C04 N9 1.328(11)
N9 C9A 1.475(11)
C9A C9' 1.533(11)
C9A C9B2 1.542(13)
C9A C9B1 1.564(13)
C9' O9 1.236(9)
C9' N10 1.330(9)
N10 C10A 1.447(9)
C10A C10' 1.534(10)
C10A C10B 1.525(11)
C10' O10 1.207(9)
C10' N11 1.338(9)
N11 C11A 1.450(9)
C11A C11' 1.527(11)
C11A C11B 1.513(11)
C11' O11 1.223(8)
C11' N12 1.344(9)
C11B C11G 1.498(11)
C11G C11D 1.388(12)
C11G C11H 1.394(12)
C11D C11E 1.369(12)
C11E C11Z 1.331(13)
C11Z C11F 1.371(15)
C11F C11H 1.390(14)
N12 C12A 1.461(9)
C12A C12B 1.500(10)
C12A C12' 1.546(10)
C12A C12G 1.569(10)
C12' O12 1.227(8)
C12' N13 1.313(8)
N13 C13A 1.469(10)
C13A C13' 1.543(11)
C13A C13B 1.535(11)
C13' O13 1.231(9)
C13' N14 1.321(10)
C13B C13G 1.481(12)
C13G C13H 1.384(12)
C13G C13D 1.384(12)
C13D C13E 1.435(14)
C13E C13Z 1.365(14)
C13Z C13F 1.381(14)
C13F C13H 1.343(12)
N14 C14A 1.443(9)
C14A C14' 1.517(11)
C14A C14B 1.555(12)
C14' O14 1.222(9)
C14' N15 1.299(10)
N15 C15A 1.413(11)
C15A C15' 1.449(13)
C15A C15B 1.461(19)
C15' O15 1.244(11)
C15' N16 1.331(12)
C15B C15G 1.349(19)
C15B C15D 1.53(2)
N16 C16A 1.455(14)
C16A C16' 1.505(17)
C16A C16G 1.44(2)
C16A C16B 1.60(2)
C16' O16 1.1997(11)
C16' O0M2 1.364(15)
O0M2 C0M2 1.51(2)

loop_
_geom_torsion_atom_site_label_1
_geom_torsion_atom_site_label_2
_geom_torsion_atom_site_label_3
_geom_torsion_atom_site_label_4
_geom_torsion
C1 C4 O01 C02 -69.7(10)
C2 C4 O01 C02 58.5(10)
C3 C4 O01 C02 172.8(7)
C4 O01 C02 O02 10.4(11)
C4 O01 C02 N1 -169.3(7)
O02 C02 N1 C1A 0.6(11)
O01 C02 N1 C1A -179.7(7)
C02 N1 C1A C1' -53.2(9)
C02 N1 C1A C1B1 69.6(9)
C02 N1 C1A C1B2 -167.8(7)
N1 C1A C1' O1 148.0(7)
C1B1 C1A C1' O1 24.5(11)
C1B2 C1A C1' O1 -96.8(9)
N1 C1A C1' N2 -35.8(9)
C1B1 C1A C1' N2 -159.2(8)
C1B2 C1A C1' N2 79.5(9)
O1 C1' N2 C2A -0.4(11)
C1A C1' N2 C2A -176.6(7)
C1' N2 C2A C2' -57.0(10)
C1' N2 C2A C2B -177.9(8)
N2 C2A C2' O2 155.4(7)
C2B C2A C2' O2 -83.8(9)
N2 C2A C2' N3 -28.8(10)
C2B C2A C2' N3 92.0(9)
O2 C2' N3 C3A -2.8(11)
C2A C2' N3 C3A -178.6(7)
C2' N3 C3A C3B 174.2(7)
C2' N3 C3A C3' -61.8(9)
N3 C3A C3' O3 143.6(6)
C3B C3A C3' O3 -92.6(8)
N3 C3A C3' N4 -38.0(8)
C3B C3A C3' N4 85.8(7)
N3 C3A C3B C3G -171.7(7)
C3' C3A C3B C3G 64.3(9)
C3A C3B C3G C3D2 78.8(10)
C3A C3B C3G C3D1 -96.7(9)
C3D2 C3G C3D1 C3E1 4.1(13)
C3B C3G C3D1 C3E1 179.8(9)
C3G C3D1 C3E1 C3Z -4.8(16)
C3D1 C3E1 C3Z C3E2 2.2(17)
C3E1 C3Z C3E2 C3D2 0.9(17)
C3D1 C3G C3D2 C3E2 -0.9(14)
C3B C3G C3D2 C3E2 -176.6(8)
C3Z C3E2 C3D2 C3G -1.6(16)
O3 C3' N4 C4A -1.8(10)
C3A C3' N4 C4A 179.8(6)
C3' N4 C4A C4B1 -170.1(6)
C3' N4 C4A C4B2 66.1(8)
C3' N4 C4A C4' -53.7(9)
N4 C4A C4' O4 137.1(8)
C4B1 C4A C4' O4 -104.8(9)
C4B2 C4A C4' O4 16.0(10)
N4 C4A C4' N5 -44.4(8)
C4B1 C4A C4' N5 73.7(8)
C4B2 C4A C4' N5 -165.6(7)
O4 C4' N5 C5A -0.3(11)
C4A C4' N5 C5A -178.8(6)
C4' N5 C5A C5' -68.3(9)
C4' N5 C5A C5B 166.9(7)
N5 C5A C5' O5 150.2(7)
C5B C5A C5' O5 -85.3(9)
N5 C5A C5' N6 -30.9(9)
C5B C5A C5' N6 93.6(8)
N5 C5A C5B C5G -69.6(9)
C5' C5A C5B C5G 164.9(7)
C5A C5B C5G C5D2 -88.9(9)
C5A C5B C5G C5D1 87.2(10)
C5D2 C5G C5D1 C5E1 -2.5(14)
C5B C5G C5D1 C5E1 -178.9(10)
C5G C5D1 C5E1 C5Z 1.0(18)
C5D1 C5E1 C5Z C5E2 1.7(19)
C5E1 C5Z C5E2 C5D2 -2.8(18)
C5D1 C5G C5D2 C5E2 1.2(13)
C5B C5G C5D2 C5E2 177.6(8)
C5Z C5E2 C5D2 C5G 1.2(15)
O5 C5' N6 C6A -0.7(12)
C5A C5' N6 C6A -179.6(6)
C5' N6 C6A C6B 169.4(7)
C5' N6 C6A C6' -63.9(10)
N6 C6A C6' O6 160.3(8)
C6B C6A C6' O6 -73.8(10)
N6 C6A C6' N7 -21.5(11)
C6B C6A C6' N7 104.4(9)
O6 C6' N7 C7A -2.0(13)
C6A C6' N7 C7A 179.9(7)
C6' N7 C7A C7' -109.8(9)
C6' N7 C7A C7B 120.7(10)
N7 C7A C7' O7 177.0(8)
C7B C7A C7' O7 -53.5(11)
N7 C7A C7' N8 -7.8(11)
C7B C7A C7' N8 121.7(9)
N7 C7A C7B C7G2 -55.1(12)
C7' C7A C7B C7G2 175.5(9)
N7 C7A C7B C7G1 75.4(12)
C7' C7A C7B C7G1 -54.0(12)
O7 C7' N8 C8A 2.6(14)
C7A C7' N8 C8A -172.6(9)
C7' N8 C8A C8B1 59.9(12)
C7' N8 C8A C8' -66.9(12)
C7' N8 C8A C8B2 178.8(9)
N8 C8A C8' O8 -20.3(16)
C8B1 C8A C8' O8 -147.7(14)
C8B2 C8A C8' O8 92.7(15)
N8 C8A C8' O0M1 161.1(10)
C8B1 C8A C8' O0M1 33.7(15)
C8B2 C8A C8' O0M1 -86.0(12)
O8 C8' O0M1 C0M1 -10(2)
C8A C8' O0M1 C0M1 168.6(18)
C5 C8 O03 C04 -65.6(14)
C6 C8 O03 C04 61.1(14)
C7 C8 O03 C04 174.5(11)
C8 O03 C04 O04 9.7(15)
C8 O03 C04 N9 -169.2(9)
O04 C04 N9 C9A 3.9(13)
O03 C04 N9 C9A -177.2(7)
C04 N9 C9A C9' -55.7(11)
C04 N9 C9A C9B2 -173.7(8)
C04 N9 C9A C9B1 65.5(10)
N9 C9A C9' O9 150.8(8)
C9B2 C9A C9' O9 -91.4(9)
C9B1 C9A C9' O9 29.0(12)
N9 C9A C9' N10 -31.9(10)
C9B2 C9A C9' N10 85.9(9)
C9B1 C9A C9' N10 -153.7(8)
O9 C9' N10 C10A -2.5(11)
C9A C9' N10 C10A -179.8(7)
C9' N10 C10A C10' -53.7(9)
C9' N10 C10A C10B -176.9(7)
N10 C10A C10' O10 151.5(7)
C10B C10A C10' O10 -83.7(9)
N10 C10A C10' N11 -30.8(9)
C10B C10A C10' N11 94.0(8)
O10 C10' N11 C11A -1.9(11)
C10A C10' N11 C11A -179.5(6)
C10' N11 C11A C11' -60.2(9)
C10' N11 C11A C11B 175.1(7)
N11 C11A C11' O11 140.5(7)
C11B C11A C11' O11 -95.2(8)
N11 C11A C11' N12 -37.5(10)
C11B C11A C11' N12 86.9(8)
N11 C11A C11B C11G -170.1(7)
C11' C11A C11B C11G 63.7(9)
C11A C11B C11G C11D 66.8(10)
C11A C11B C11G C11H -112.2(9)
C11H C11G C11D C11E 2.6(14)
C11B C11G C11D C11E -176.4(9)
C11G C11D C11E C11Z -2.7(16)
C11D C11E C11Z C11F 1.1(17)
C11E C11Z C11F C11H 0.5(17)
C11Z C11F C11H C11G -0.5(16)
C11D C11G C11H C11F -1.0(14)
C11B C11G C11H C11F 178.0(9)
O11 C11' N12 C12A -0.9(11)
C11A C11' N12 C12A 177.0(7)
C11' N12 C12A C12B -172.5(7)
C11' N12 C12A C12' -54.1(9)
C11' N12 C12A C12G 66.7(9)
N12 C12A C12' O12 135.7(7)
C12B C12A C12' O12 -104.8(8)
C12G C12A C12' O12 15.1(10)
N12 C12A C12' N13 -46.0(8)
C12B C12A C12' N13 73.4(8)
C12G C12A C12' N13 -166.6(6)
O12 C12' N13 C13A -0.9(11)
C12A C12' N13 C13A -179.1(6)
C12' N13 C13A C13' -66.6(9)
C12' N13 C13A C13B 170.2(7)
N13 C13A C13' O13 142.1(7)
C13B C13A C13' O13 -94.7(9)
N13 C13A C13' N14 -39.6(9)
C13B C13A C13' N14 83.6(9)
N13 C13A C13B C13G -65.5(9)
C13' C13A C13B C13G 171.0(8)
C13A C13B C13G C13H 86.9(10)
C13A C13B C13G C13D -93.6(9)
C13H C13G C13D C13E 2.0(12)
C13B C13G C13D C13E -177.6(7)
C13G C13D C13E C13Z -2.2(12)
C13D C13E C13Z C13F 0.4(14)
C13E C13Z C13F C13H 1.5(15)
C13Z C13F C13H C13G -1.8(15)
C13D C13G C13H C13F 0.0(13)
C13B C13G C13H C13F 179.6(8)
O13 C13' N14 C14A 5.4(12)
C13A C13' N14 C14A -172.8(6)
C13' N14 C14A C14' -68.7(10)
C13' N14 C14A C14B 167.8(7)
N14 C14A C14' O14 148.6(8)
C14B C14A C14' O14 -89.3(10)
N14 C14A C14' N15 -32.7(11)
C14B C14A C14' N15 89.5(9)
O14 C14' N15 C15A -1.6(14)
C14A C14' N15 C15A 179.7(8)
C14' N15 C15A C15' -104.3(11)
C14' N15 C15A C15B 123.5(12)
N15 C15A C15' O15 175.9(9)
C15B C15A C15' O15 -49.7(14)
N15 C15A C15' N16 -3.1(14)
C15B C15A C15' N16 131.3(11)
N15 C15A C15B C15G 66.1(17)
C15' C15A C15B C15G -69.8(15)
N15 C15A C15B C15D -55.3(17)
C15' C15A C15B C15D 168.8(13)
O15 C15' N16 C16A 5.4(18)
C15A C15' N16 C16A -175.6(12)
C15' N16 C16A C16' -54(2)
C15' N16 C16A C16G 70.8(16)
C15' N16 C16A C16B -163.9(12)
C16G C16A C16' O16 22(2)
N16 C16A C16' O16 151.3(16)
C16B C16A C16' O16 -97(2)
C16G C16A C16' O0M2 -164.0(14)
N16 C16A C16' O0M2 -35.1(19)
C16B C16A C16' O0M2 76.2(15)
O16 C16' O0M2 C0M2 -4(2)
C16A C16' O0M2 C0M2 -178.3(16)
